data_7135910
loop_
_publ_author_name
'Seki, Tomohiro'
'Ishikawa, Rintaro'
'Yamamoto, Kaisei'
'Hibino, Ritsu'
'Moriya, Makoto'

_publ_section_title
;
 The temperature-controllable photomechanical behavior of an
 &#x3b1;-isocyanostilbene derivative.
;
_journal_issue 38
_journal_name_full 'Chemical communications (Cambridge, England)'
_journal_page_first 9685
_journal_page_last 9689
_journal_paper_doi 10.1039/d6cc00616g
_journal_volume 62
_journal_year 2026
_chemical_formula_moiety 'C17 H14 I N O2'
_chemical_formula_sum 'C17 H14 I N O2'
_chemical_formula_weight 391.19
_space_group_crystal_system orthorhombic
_space_group_IT_number 61
_space_group_name_Hall '-P 2ac 2ab'
_space_group_name_H-M_alt 'P b c a'
_atom_sites_solution_hydrogens geom
_atom_sites_solution_primary dual
_audit_creation_date 2026-04-10
_audit_creation_method
;
Olex2 1.5
(compiled 2026.04.07 svn.r39635298 for OlexSys, GUI svn.r7533)
;
_audit_update_record
;
2026-04-15 deposited with the CCDC.	2026-04-16 downloaded from the CCDC.
;
_cell_angle_alpha 90
_cell_angle_beta 90
_cell_angle_gamma 90
_cell_formula_units_Z 8
_cell_length_a 16.0629(5)
_cell_length_b 7.0075(2)
_cell_length_c 27.6441(9)
_cell_measurement_reflns_used 4603
_cell_measurement_temperature 173.02(10)
_cell_measurement_theta_max 75.9500
_cell_measurement_theta_min 4.2670
_cell_volume 3111.64(17)
_computing_cell_refinement 'CrysAlisPro 1.171.42.93a (Rigaku OD, 2023)'
_computing_data_collection 'CrysAlisPro 1.171.42.93a (Rigaku OD, 2023)'
_computing_data_reduction 'CrysAlisPro 1.171.42.93a (Rigaku OD, 2023)'
_computing_molecular_graphics 'Olex2 1.5 (Dolomanov et al., 2009)'
_computing_publication_material 'Olex2 1.5 (Dolomanov et al., 2009)'
_computing_structure_refinement 'SHELXL 2018/1 (Sheldrick, 2015)'
_computing_structure_solution 'SHELXT  (Sheldrick, 2015)'
_diffrn_ambient_environment N~2~
_diffrn_ambient_temperature 173.02(10)
_diffrn_detector 'Hybrid Pixel Array Detector'
_diffrn_detector_area_resol_mean 10.0000
_diffrn_detector_type HyPix
_diffrn_measured_fraction_theta_full 0.994
_diffrn_measured_fraction_theta_max 0.993
_diffrn_measurement_details
;
List of Runs (angles in degrees, time in seconds):

  # Type    Start    End  Width  t~exp~   \w     \q     \k     \f   Frames
#--------------------------------------------------------------------------
  1  \w     35.00  60.00   0.50    0.64    --  107.14 -57.00-120.00   50
  2  \w     35.00  69.00   0.50    0.64    --  107.14 -57.00 -90.00   68
  3  \w     37.00  63.00   0.50    0.64    --  107.14 -57.00 -60.00   52
  4  \w     72.00 118.00   0.50    0.16    --   47.18  58.00-147.00   92
  5  \w    100.00 176.00   0.50    0.64    --  107.14  58.00-147.00  152
  6  \w    -20.00  45.00   0.50    0.16    --   47.18 -38.00 -60.00  130
  7  \w     39.00  64.00   0.50    0.64    --  107.14 -57.00-150.00   50
  8  \w     36.00 105.00   0.50    0.64    --  107.14 -90.00-156.00  138
  9  \w     -3.00  27.00   0.50    0.16    --  -47.18  19.00-150.00   60
 10  \w    -22.00  14.00   0.50    0.16    --  -47.18  19.00 -60.00   72
 11  \w    -15.00  27.00   0.50    0.16    --  -47.18  19.00 -30.00   84
 12  \w    -78.00 -44.00   0.50    0.64    -- -104.50  76.00  71.00   68
 13  \w    -61.00 -32.00   0.50    0.64    -- -104.50  57.00  60.00   58
 14  \w    -59.00 -33.00   0.50    0.64    -- -104.50  57.00  30.00   52
 15  \w    -62.00 -33.00   0.50    0.64    -- -104.50  57.00-120.00   58
;
_diffrn_measurement_device 'four-circle diffractometer'
_diffrn_measurement_device_type 'XtaLAB Synergy R, HyPix'
_diffrn_measurement_method '\w scans'
_diffrn_orient_matrix_type 'CrysAlisPro convention (1999,Acta A55,543-557)'
_diffrn_orient_matrix_UB_11 -0.0523518000
_diffrn_orient_matrix_UB_12 0.0316092000
_diffrn_orient_matrix_UB_13 0.0459953000
_diffrn_orient_matrix_UB_21 0.0404800000
_diffrn_orient_matrix_UB_22 0.1974800000
_diffrn_orient_matrix_UB_23 0.0067437000
_diffrn_orient_matrix_UB_31 -0.0693832000
_diffrn_orient_matrix_UB_32 0.0913125000
_diffrn_orient_matrix_UB_33 -0.0307590000
_diffrn_radiation_monochromator mirror
_diffrn_radiation_probe x-ray
_diffrn_radiation_type 'Cu K\a'
_diffrn_radiation_wavelength 1.54184
_diffrn_reflns_av_R_equivalents 0.0692
_diffrn_reflns_av_unetI/netI 0.0585
_diffrn_reflns_Laue_measured_fraction_full 0.994
_diffrn_reflns_Laue_measured_fraction_max 0.993
_diffrn_reflns_limit_h_max 10
_diffrn_reflns_limit_h_min -19
_diffrn_reflns_limit_k_max 8
_diffrn_reflns_limit_k_min -7
_diffrn_reflns_limit_l_max 31
_diffrn_reflns_limit_l_min -33
_diffrn_reflns_number 10322
_diffrn_reflns_point_group_measured_fraction_full 0.994
_diffrn_reflns_point_group_measured_fraction_max 0.993
_diffrn_reflns_theta_full 67.684
_diffrn_reflns_theta_max 68.230
_diffrn_reflns_theta_min 3.197
_diffrn_source 'Rotating-anode X-ray tube'
_diffrn_source_type 'PhotonJet R (Cu) X-ray Source'
_exptl_absorpt_coefficient_mu 16.202
_exptl_absorpt_correction_T_max 0.969
_exptl_absorpt_correction_T_min 0.105
_exptl_absorpt_correction_type gaussian
_exptl_absorpt_process_details
;
CrysAlisPro 1.171.42.93a (Rigaku Oxford Diffraction, 2023)
Numerical absorption correction based on gaussian integration over
a multifaceted crystal model
Empirical absorption correction using spherical harmonics,
implemented in SCALE3 ABSPACK scaling algorithm.
;
_exptl_crystal_colour 'clear light colourless'
_exptl_crystal_colour_lustre clear
_exptl_crystal_colour_modifier light
_exptl_crystal_colour_primary colourless
_exptl_crystal_density_diffrn 1.670
_exptl_crystal_description needle
_exptl_crystal_F_000 1536
_exptl_crystal_size_max 0.41
_exptl_crystal_size_mid 0.03
_exptl_crystal_size_min 0.02
_refine_diff_density_max 1.788
_refine_diff_density_min -1.446
_refine_diff_density_rms 0.195
_refine_ls_extinction_method none
_refine_ls_goodness_of_fit_ref 1.052
_refine_ls_hydrogen_treatment constr
_refine_ls_matrix_type full
_refine_ls_number_parameters 192
_refine_ls_number_reflns 2834
_refine_ls_number_restraints 38
_refine_ls_restrained_S_all 1.045
_refine_ls_R_factor_all 0.0660
_refine_ls_R_factor_gt 0.0560
_refine_ls_shift/su_max 0.001
_refine_ls_shift/su_mean 0.000
_refine_ls_structure_factor_coef Fsqd
_refine_ls_weighting_details 'w=1/[\s^2^(Fo^2^)+(0.1080P)^2^+1.8223P] where P=(Fo^2^+2Fc^2^)/3'
_refine_ls_weighting_scheme calc
_refine_ls_wR_factor_gt 0.1480
_refine_ls_wR_factor_ref 0.1591
_reflns_Friedel_coverage 0.000
_reflns_number_gt 2317
_reflns_number_total 2834
_reflns_threshold_expression 'I > 2\s(I)'
_cod_data_source_file d6cc00616g5.cif
_cod_data_source_block isk-466-05-173k_autored
_cod_original_cell_volume 3111.65(17)
_cod_database_code 7135910
_shelx_shelxl_version_number 2018/1
_chemical_oxdiff_formula C17H14INO2
_shelx_space_group_comment
;
The symmetry employed for this shelxl refinement is uniquely defined
by the following loop, which should always be used as a source of
symmetry information in preference to the above space-group names.
They are only intended as comments.
;
_shelx_estimated_absorpt_t_max 0.738
_shelx_estimated_absorpt_t_min 0.058
_olex2_refinement_description
;
1. Fixed Uiso
 At 1.2 times of:
  All C(H) groups
 At 1.5 times of:
  All C(H,H,H) groups
2. Restrained distances
 C00K-C00H
 1.39 with sigma of 0.02
 C00K-C00L
 1.39 with sigma of 0.02
3. Uiso/Uaniso restraints and constraints
C00F \\sim C00G \\sim C00H \\sim C00J \\sim C00K \\sim C00L: within 2A with
sigma of 0.04 and sigma for terminal atoms of 0.08 within 2A
4.a Aromatic/amide H refined with riding coordinates:
 C009(H009), C00C(H00D), C00E(H00E), C00G(H00G), C00H(H00H), C00J(H00K),
 C00K(H00L), C00L(H00M)
4.b Idealised Me refined as rotating group:
 C007(H00A,H00B,H00C), C00I(H00F,H00I,H00J)
;
_olex2_submission_special_instructions 'No special instructions were received'
_oxdiff_exptl_absorpt_empirical_details
;
Empirical correction (ABSPACK) includes:
- Absorption correction using spherical harmonics
- Frame scaling
;
_oxdiff_exptl_absorpt_empirical_full_max 2.182
_oxdiff_exptl_absorpt_empirical_full_min 0.421

loop_
_space_group_symop_operation_xyz
'x, y, z'
'-x+1/2, -y, z+1/2'
'-x, y+1/2, -z+1/2'
'x+1/2, -y+1/2, -z'
'-x, -y, -z'
'x-1/2, y, -z-1/2'
'x, -y-1/2, z-1/2'
'-x-1/2, y-1/2, z'

loop_
_atom_site_label
_atom_site_type_symbol
_atom_site_fract_x
_atom_site_fract_y
_atom_site_fract_z
_atom_site_U_iso_or_equiv
_atom_site_adp_type
_atom_site_occupancy
_atom_site_site_symmetry_order
_atom_site_calc_flag
_atom_site_refinement_flags_posn
_atom_site_refinement_flags_adp
_atom_site_refinement_flags_occupancy
_atom_site_disorder_assembly
_atom_site_disorder_group
I001 I 0.53516(2) 0.60741(5) 0.21010(2) 0.0326(2) Uani 1 1 d . . . . .
O002 O 0.5801(3) 0.5836(6) 0.40444(15) 0.0392(10) Uani 1 1 d . . . . .
O003 O 0.7279(3) 0.5932(6) 0.22336(17) 0.0361(9) Uani 1 1 d . . . . .
N004 N 0.8425(3) 0.5802(6) 0.39081(18) 0.0331(10) Uani 1 1 d . . . . .
C005 C 0.6084(3) 0.5964(7) 0.2723(2) 0.0281(11) Uani 1 1 d . . . . .
C006 C 0.6173(3) 0.5813(7) 0.3591(2) 0.0288(11) Uani 1 1 d . . . . .
C007 C 0.8162(4) 0.5969(9) 0.2196(3) 0.0390(14) Uani 1 1 d . . . . .
H00A H 0.832299 0.608283 0.185564 0.059 Uiso 1 1 calc R U . . .
H00B H 0.839261 0.478714 0.233064 0.059 Uiso 1 1 calc R U . . .
H00C H 0.838015 0.706321 0.237744 0.059 Uiso 1 1 calc R U . . .
C008 C 0.7041(4) 0.5671(8) 0.3573(2) 0.0308(11) Uani 1 1 d . . . . .
C009 C 0.5701(4) 0.5954(7) 0.3170(2) 0.0343(12) Uani 1 1 d . . . . .
H009 H 0.511202 0.604280 0.319084 0.041 Uiso 1 1 calc R U . . .
C00A C 0.7580(3) 0.5424(8) 0.40000(19) 0.0308(11) Uani 1 1 d . . . . .
C00B C 0.9111(4) 0.6099(10) 0.3811(2) 0.0448(15) Uani 1 1 d . . . . .
C00C C 0.7345(3) 0.4923(8) 0.4448(2) 0.0354(12) Uani 1 1 d . . . . .
H00D H 0.676785 0.466086 0.448464 0.043 Uiso 1 1 calc R U . . .
C00D C 0.6942(4) 0.5877(7) 0.2692(2) 0.0303(12) Uani 1 1 d . . . . .
C00E C 0.7411(4) 0.5705(8) 0.3111(2) 0.0335(12) Uani 1 1 d . . . . .
H00E H 0.799971 0.560844 0.308530 0.040 Uiso 1 1 calc R U . . .
C00F C 0.7848(4) 0.4718(8) 0.4892(2) 0.0369(13) Uani 1 1 d . U . . .
C00G C 0.8686(4) 0.4177(9) 0.4897(3) 0.0447(15) Uani 1 1 d . U . . .
H00G H 0.896897 0.394996 0.460121 0.054 Uiso 1 1 calc R U . . .
C00H C 0.9110(5) 0.3969(10) 0.5334(3) 0.056(2) Uani 1 1 d D U . . .
H00H H 0.968347 0.363480 0.533405 0.067 Uiso 1 1 calc R U . . .
C00I C 0.4915(4) 0.5997(12) 0.4071(3) 0.0517(18) Uani 1 1 d . . . . .
H00F H 0.473512 0.714911 0.389915 0.078 Uiso 1 1 calc R U . . .
H00I H 0.474314 0.607677 0.441025 0.078 Uiso 1 1 calc R U . . .
H00J H 0.465871 0.487369 0.392064 0.078 Uiso 1 1 calc R U . . .
C00J C 0.7442(5) 0.4966(10) 0.5331(2) 0.0518(16) Uani 1 1 d . U . . .
H00K H 0.686554 0.526435 0.533456 0.062 Uiso 1 1 calc R U . . .
C00K C 0.8702(5) 0.4247(12) 0.5766(3) 0.065(2) Uani 1 1 d D U . . .
H00L H 0.898840 0.406964 0.606328 0.078 Uiso 1 1 calc R U . . .
C00L C 0.7875(6) 0.4782(12) 0.5767(3) 0.066(2) Uani 1 1 d D U . . .
H00M H 0.759994 0.502517 0.606490 0.079 Uiso 1 1 calc R U . . .

loop_
_atom_site_aniso_label
_atom_site_aniso_U_11
_atom_site_aniso_U_22
_atom_site_aniso_U_33
_atom_site_aniso_U_23
_atom_site_aniso_U_13
_atom_site_aniso_U_12
I001 0.0285(3) 0.0366(3) 0.0328(3) 0.00032(13) -0.00399(11) -0.00047(13)
O002 0.032(2) 0.051(3) 0.035(2) 0.0013(18) 0.0003(17) 0.0032(17)
O003 0.028(2) 0.048(2) 0.032(2) 0.0000(18) -0.0030(16) -0.0004(17)
N004 0.036(3) 0.029(2) 0.035(2) 0.0011(19) -0.006(2) 0.0020(19)
C005 0.029(3) 0.024(3) 0.031(3) -0.007(2) -0.010(2) -0.003(2)
C006 0.031(3) 0.025(2) 0.031(3) -0.003(2) 0.001(2) 0.002(2)
C007 0.033(3) 0.040(4) 0.044(3) -0.003(3) 0.002(3) 0.004(2)
C008 0.034(3) 0.022(2) 0.037(3) -0.001(2) -0.002(2) 0.005(2)
C009 0.033(3) 0.022(3) 0.048(3) -0.003(2) 0.002(3) 0.000(2)
C00A 0.031(3) 0.024(2) 0.038(3) -0.002(2) -0.002(2) 0.001(2)
C00B 0.031(3) 0.061(4) 0.042(3) 0.002(3) -0.002(3) 0.003(3)
C00C 0.034(3) 0.028(3) 0.044(3) 0.005(2) -0.002(2) -0.002(2)
C00D 0.035(3) 0.025(3) 0.032(3) 0.000(2) 0.000(2) -0.001(2)
C00E 0.030(3) 0.032(3) 0.039(3) 0.000(2) -0.004(3) 0.001(2)
C00F 0.049(3) 0.024(3) 0.038(3) 0.000(2) -0.003(2) -0.001(2)
C00G 0.046(3) 0.044(3) 0.043(3) 0.008(3) -0.008(3) -0.006(3)
C00H 0.046(4) 0.062(5) 0.061(5) 0.016(4) -0.020(3) -0.011(3)
C00I 0.034(3) 0.080(5) 0.041(4) 0.001(3) 0.010(3) 0.002(3)
C00J 0.066(4) 0.047(4) 0.042(3) 0.007(3) 0.004(3) 0.010(3)
C00K 0.089(6) 0.063(5) 0.042(4) 0.009(3) -0.028(4) -0.015(4)
C00L 0.103(6) 0.053(4) 0.041(4) -0.004(3) 0.004(4) -0.004(5)

loop_
_atom_type_symbol
_atom_type_description
_atom_type_scat_dispersion_real
_atom_type_scat_dispersion_imag
_atom_type_scat_source
C C 0.0181 0.0091 'International Tables Vol C Tables 4.2.6.8 and 6.1.1.4'
H H 0.0000 0.0000 'International Tables Vol C Tables 4.2.6.8 and 6.1.1.4'
I I -0.3257 6.8362 'International Tables Vol C Tables 4.2.6.8 and 6.1.1.4'
N N 0.0311 0.0180 'International Tables Vol C Tables 4.2.6.8 and 6.1.1.4'
O O 0.0492 0.0322 'International Tables Vol C Tables 4.2.6.8 and 6.1.1.4'

loop_
_exptl_crystal_face_index_h
_exptl_crystal_face_index_k
_exptl_crystal_face_index_l
_exptl_crystal_face_perp_dist
-8 0 -11 0.0223
8 0 11 0.0207
5 0 -15 0.0155
-5 0 16 0.0138
-8 0 -11 0.0192
0 -5 0 0.2147
0 5 0 0.2139

loop_
_geom_angle_atom_site_label_1
_geom_angle_atom_site_label_2
_geom_angle_atom_site_label_3
_geom_angle
_geom_angle_site_symmetry_1
_geom_angle_site_symmetry_3
_geom_angle_publ_flag
C006 O002 C00I 118.4(4) . . ?
C00D O003 C007 117.3(5) . . ?
C00B N004 C00A 176.9(6) . . ?
C009 C005 I001 119.1(4) . . ?
C009 C005 C00D 120.0(6) . . ?
C00D C005 I001 120.9(4) . . ?
O002 C006 C008 117.5(5) . . ?
O002 C006 C009 121.3(5) . . ?
C009 C006 C008 121.2(5) . . ?
O003 C007 H00A 109.5 . . ?
O003 C007 H00B 109.5 . . ?
O003 C007 H00C 109.5 . . ?
H00A C007 H00B 109.5 . . ?
H00A C007 H00C 109.5 . . ?
H00B C007 H00C 109.5 . . ?
C006 C008 C00A 124.4(5) . . ?
C006 C008 C00E 116.8(5) . . ?
C00E C008 C00A 118.7(5) . . ?
C005 C009 C006 120.4(5) . . ?
C005 C009 H009 119.8 . . ?
C006 C009 H009 119.8 . . ?
N004 C00A C008 113.6(5) . . ?
C00C C00A N004 119.3(5) . . ?
C00C C00A C008 127.1(5) . . ?
C00A C00C H00D 115.2 . . ?
C00A C00C C00F 129.6(5) . . ?
C00F C00C H00D 115.2 . . ?
O003 C00D C005 116.6(5) . . ?
O003 C00D C00E 123.8(6) . . ?
C005 C00D C00E 119.6(6) . . ?
C008 C00E H00E 119.0 . . ?
C00D C00E C008 121.9(6) . . ?
C00D C00E H00E 119.0 . . ?
C00G C00F C00C 124.3(6) . . ?
C00J C00F C00C 117.2(6) . . ?
C00J C00F C00G 118.4(6) . . ?
C00F C00G H00G 119.7 . . ?
C00H C00G C00F 120.6(7) . . ?
C00H C00G H00G 119.7 . . ?
C00G C00H H00H 119.9 . . ?
C00K C00H C00G 120.2(7) . . ?
C00K C00H H00H 119.9 . . ?
O002 C00I H00F 109.5 . . ?
O002 C00I H00I 109.5 . . ?
O002 C00I H00J 109.5 . . ?
H00F C00I H00I 109.5 . . ?
H00F C00I H00J 109.5 . . ?
H00I C00I H00J 109.5 . . ?
C00F C00J H00K 119.7 . . ?
C00F C00J C00L 120.6(7) . . ?
C00L C00J H00K 119.7 . . ?
C00H C00K H00L 120.0 . . ?
C00H C00K C00L 120.0(7) . . ?
C00L C00K H00L 120.0 . . ?
C00J C00L H00M 119.9 . . ?
C00K C00L C00J 120.1(7) . . ?
C00K C00L H00M 119.9 . . ?

loop_
_geom_bond_atom_site_label_1
_geom_bond_atom_site_label_2
_geom_bond_distance
_geom_bond_site_symmetry_2
_geom_bond_publ_flag
I001 C005 2.086(5) . ?
O002 C006 1.388(7) . ?
O002 C00I 1.430(9) . ?
O003 C007 1.423(8) . ?
O003 C00D 1.379(8) . ?
N004 C00A 1.405(7) . ?
N004 C00B 1.154(8) . ?
C005 C009 1.381(10) . ?
C005 C00D 1.382(8) . ?
C006 C008 1.400(8) . ?
C006 C009 1.391(9) . ?
C007 H00A 0.9800 . ?
C007 H00B 0.9800 . ?
C007 H00C 0.9800 . ?
C008 C00A 1.474(8) . ?
C008 C00E 1.410(8) . ?
C009 H009 0.9500 . ?
C00A C00C 1.341(8) . ?
C00C H00D 0.9500 . ?
C00C C00F 1.477(8) . ?
C00D C00E 1.387(9) . ?
C00E H00E 0.9500 . ?
C00F C00G 1.398(9) . ?
C00F C00J 1.388(9) . ?
C00G H00G 0.9500 . ?
C00G C00H 1.394(10) . ?
C00H H00H 0.9500 . ?
C00H C00K 1.376(11) . ?
C00I H00F 0.9800 . ?
C00I H00I 0.9800 . ?
C00I H00J 0.9800 . ?
C00J H00K 0.9500 . ?
C00J C00L 1.399(10) . ?
C00K H00L 0.9500 . ?
C00K C00L 1.379(11) . ?
C00L H00M 0.9500 . ?

loop_
_geom_torsion_atom_site_label_1
_geom_torsion_atom_site_label_2
_geom_torsion_atom_site_label_3
_geom_torsion_atom_site_label_4
_geom_torsion
_geom_torsion_site_symmetry_1
_geom_torsion_site_symmetry_2
_geom_torsion_site_symmetry_3
_geom_torsion_site_symmetry_4
_geom_torsion_publ_flag
I001 C005 C009 C006 177.7(4) . . . . ?
I001 C005 C00D O003 2.1(6) . . . . ?
I001 C005 C00D C00E -176.7(4) . . . . ?
O002 C006 C008 C00A 4.0(8) . . . . ?
O002 C006 C008 C00E -178.2(5) . . . . ?
O002 C006 C009 C005 178.8(5) . . . . ?
O003 C00D C00E C008 179.4(5) . . . . ?
N004 C00A C00C C00F 1.3(9) . . . . ?
C005 C00D C00E C008 -1.8(9) . . . . ?
C006 C008 C00A N004 -164.7(5) . . . . ?
C006 C008 C00A C00C 14.3(9) . . . . ?
C006 C008 C00E C00D 0.2(9) . . . . ?
C007 O003 C00D C005 176.0(5) . . . . ?
C007 O003 C00D C00E -5.2(8) . . . . ?
C008 C006 C009 C005 -0.3(8) . . . . ?
C008 C00A C00C C00F -177.7(6) . . . . ?
C009 C005 C00D O003 -178.7(4) . . . . ?
C009 C005 C00D C00E 2.4(8) . . . . ?
C009 C006 C008 C00A -176.9(5) . . . . ?
C009 C006 C008 C00E 0.9(8) . . . . ?
C00A C008 C00E C00D 178.1(5) . . . . ?
C00A C00C C00F C00G -30.3(10) . . . . ?
C00A C00C C00F C00J 153.8(6) . . . . ?
C00C C00F C00G C00H -178.3(6) . . . . ?
C00C C00F C00J C00L 179.6(7) . . . . ?
C00D C005 C009 C006 -1.4(8) . . . . ?
C00E C008 C00A N004 17.6(7) . . . . ?
C00E C008 C00A C00C -163.4(6) . . . . ?
C00F C00G C00H C00K 1.7(11) . . . . ?
C00F C00J C00L C00K -3.6(12) . . . . ?
C00G C00F C00J C00L 3.5(10) . . . . ?
C00G C00H C00K C00L -1.7(12) . . . . ?
C00H C00K C00L C00J 2.6(13) . . . . ?
C00I O002 C006 C008 179.5(5) . . . . ?
C00I O002 C006 C009 0.4(8) . . . . ?
C00J C00F C00G C00H -2.5(10) . . . . ?

loop_
_exptl_oxdiff_crystal_face_indexfrac_h
_exptl_oxdiff_crystal_face_indexfrac_k
_exptl_oxdiff_crystal_face_indexfrac_l
_exptl_oxdiff_crystal_face_x
_exptl_oxdiff_crystal_face_y
_exptl_oxdiff_crystal_face_z
-8.1277 0.1097 -11.2351 -0.0878 -0.3831 0.9195
8.1155 0.0348 11.2696 0.0946 0.4114 -0.9065
5.2676 0.1000 -15.4763 -0.9844 0.1286 0.1197
-5.1545 -0.1260 15.5855 0.9827 -0.1284 -0.1333
-8.3562 -0.1230 -10.7269 -0.0598 -0.4349 0.8985
-0.1066 -4.5463 0.4916 -0.1155 -0.8988 -0.4229
0.1670 4.5465 -0.4140 0.1159 0.9018 0.4163
